data_4348787
loop_
_publ_author_name
'Fukushima, Takashi'
'Ghosh, Debashis'
'Kobayashi, Katsuaki'
'Ohtsu, Hideki'
'Kitagawa, Susumu'
'Tanaka, Koji'

_publ_section_title
;
 Four-Electron Reduction of a New Ruthenium Dicarbonyl Complex Having Two
 NAD Model Ligands through Decarboxylation in Water.
;
_journal_issue 22
_journal_name_full 'Inorganic chemistry'
_journal_page_first 11613
_journal_page_last 11616
_journal_paper_doi 10.1021/acs.inorgchem.6b01619
_journal_volume 55
_journal_year 2016
_chemical_formula_sum 'C38 H25 F12 N7 O2 P2 Ru'
_chemical_formula_weight 1002.66
_space_group_crystal_system monoclinic
_space_group_IT_number 15
_space_group_name_Hall '-C 2yc'
_space_group_name_H-M_alt 'C 1 2/c 1'
_atom_sites_solution_hydrogens geom
_audit_creation_method SHELXL-2014
_cell_angle_alpha 90
_cell_angle_beta 115.263(3)
_cell_angle_gamma 90
_cell_formula_units_Z 4
_cell_length_a 18.036(4)
_cell_length_b 13.849(3)
_cell_length_c 16.632(4)
_cell_measurement_reflns_used 4845
_cell_measurement_temperature 123(2)
_cell_measurement_theta_max 27.4662
_cell_measurement_theta_min 3.2388
_cell_volume 3757.0(15)
_computing_cell_refinement 'CrystalClear (Rigaku Inc., 2008)'
_computing_data_collection 'CrystalClear (Rigaku Inc., 2008)'
_computing_data_reduction 'CrystalClear (Rigaku Inc., 2008)'
_computing_molecular_graphics 'Yadokari-XG (Wakita, Nemoto et al., 2009)'
_computing_publication_material 'Yadokari-XG (Wakita, Nemoto et al., 2009)'
_computing_structure_refinement 'SHELXL-2014 (Sheldrick, 2014)'
_computing_structure_solution SIR-2011
_diffrn_ambient_temperature 123(2)
_diffrn_detector_area_resol_mean 7.31
_diffrn_measured_fraction_theta_full 0.968
_diffrn_measured_fraction_theta_max 0.992
_diffrn_measurement_device_type 'Rigaku Saturn'
_diffrn_measurement_method 'omega scans'
_diffrn_radiation_type MoK\a
_diffrn_radiation_wavelength 0.71075
_diffrn_reflns_av_R_equivalents 0.0351
_diffrn_reflns_av_unetI/netI 0.0368
_diffrn_reflns_Laue_measured_fraction_full 0.968
_diffrn_reflns_Laue_measured_fraction_max 0.992
_diffrn_reflns_limit_h_max 21
_diffrn_reflns_limit_h_min -21
_diffrn_reflns_limit_k_max 16
_diffrn_reflns_limit_k_min -14
_diffrn_reflns_limit_l_max 19
_diffrn_reflns_limit_l_min -19
_diffrn_reflns_number 12056
_diffrn_reflns_point_group_measured_fraction_full 0.968
_diffrn_reflns_point_group_measured_fraction_max 0.992
_diffrn_reflns_theta_full 25.242
_diffrn_reflns_theta_max 24.991
_diffrn_reflns_theta_min 3.239
_diffrn_source 'Rotating Anode'
_exptl_absorpt_coefficient_mu 0.610
_exptl_absorpt_correction_T_max 1.0000
_exptl_absorpt_correction_T_min 0.9612
_exptl_absorpt_correction_type multi-scan
_exptl_absorpt_process_details 'Jacobson, R. (1998) Private communication'
_exptl_crystal_colour Yellow
_exptl_crystal_density_diffrn 1.773
_exptl_crystal_density_method 'not measured'
_exptl_crystal_description Block
_exptl_crystal_F_000 2000
_exptl_crystal_size_max 0.070
_exptl_crystal_size_mid 0.070
_exptl_crystal_size_min 0.070
_refine_diff_density_max 0.925
_refine_diff_density_min -0.491
_refine_diff_density_rms 0.085
_refine_ls_extinction_method none
_refine_ls_goodness_of_fit_ref 1.074
_refine_ls_hydrogen_treatment constr
_refine_ls_matrix_type full
_refine_ls_number_parameters 283
_refine_ls_number_reflns 3292
_refine_ls_number_restraints 0
_refine_ls_restrained_S_all 1.074
_refine_ls_R_factor_all 0.0531
_refine_ls_R_factor_gt 0.0441
_refine_ls_shift/su_max 0.001
_refine_ls_shift/su_mean 0.000
_refine_ls_structure_factor_coef Fsqd
_refine_ls_weighting_details 'w=1/[\s^2^(Fo^2^)+(0.0519P)^2^+12.6000P] where P=(Fo^2^+2Fc^2^)/3'
_refine_ls_weighting_scheme calc
_refine_ls_wR_factor_gt 0.1040
_refine_ls_wR_factor_ref 0.1092
_reflns_Friedel_coverage 0.000
_reflns_number_gt 2828
_reflns_number_total 3292
_reflns_threshold_expression 'I > 2\s(I)'
_cod_data_source_file ic6b01619_si_001.cif
_cod_data_source_block pbn
_cod_depositor_comments
;
The following automatic conversions were performed:

data item '_exptl_absorpt_correction_type' value 'Multi-scan' was
changed to 'multi-scan' in accordance with the
/home/saulius/struct/COD-crude-data/automatic-downloads/DataCite-retrospective/ACS/depositions/lib/dictionaries/cif_core.dic
dictionary named 'cif_core.dic' version 2.4.2 last updated on
2011-04-26.

Automatic conversion script
Id: cif_fix_values 6909 2019-04-08 15:41:33Z antanas 
;
_cod_original_sg_symbol_H-M 'C 2/c'
_cod_database_code 4348787
_shelx_space_group_comment
;
The symmetry employed for this shelxl refinement is uniquely defined
by the following loop, which should always be used as a source of
symmetry information in preference to the above space-group names.
They are only intended as comments.
;
_shelx_estimated_absorpt_t_min 0.959
_shelx_estimated_absorpt_t_max 0.959
_shelxl_version_number 2014-3

loop_
_space_group_symop_operation_xyz
'x, y, z'
'-x, y, -z+1/2'
'x+1/2, y+1/2, z'
'-x+1/2, y+1/2, -z+1/2'
'-x, -y, -z'
'x, -y, z-1/2'
'-x+1/2, -y+1/2, -z'
'x+1/2, -y+1/2, z-1/2'

loop_
_atom_site_label
_atom_site_type_symbol
_atom_site_fract_x
_atom_site_fract_y
_atom_site_fract_z
_atom_site_U_iso_or_equiv
_atom_site_adp_type
_atom_site_occupancy
_atom_site_site_symmetry_order
_atom_site_calc_flag
_atom_site_refinement_flags_posn
_atom_site_refinement_flags_adp
_atom_site_refinement_flags_occupancy
C1 C 0.5022(2) 0.3208(3) 0.3987(2) 0.0249(8) Uani 1 1 d . . .
C2 C 0.5313(2) 0.2784(3) 0.4840(2) 0.0289(8) Uani 1 1 d . . .
H2 H 0.5122 0.2166 0.4913 0.035 Uiso 1 1 calc R U .
C3 C 0.5864(2) 0.3260(3) 0.5549(2) 0.0286(8) Uani 1 1 d . . .
H3 H 0.6093 0.2958 0.6116 0.034 Uiso 1 1 calc R U .
N1 N 0.66274(18) 0.4686(2) 0.61741(19) 0.0291(7) Uani 1 1 d . . .
C4 C 0.7391(2) 0.6100(3) 0.6849(3) 0.0350(9) Uani 1 1 d . . .
H4 H 0.7633 0.5778 0.7406 0.042 Uiso 1 1 calc R U .
C5 C 0.7590(2) 0.7026(3) 0.6779(3) 0.0373(10) Uani 1 1 d . . .
H5 H 0.7983 0.7345 0.7288 0.045 Uiso 1 1 calc R U .
C6 C 0.7223(2) 0.7531(3) 0.5959(3) 0.0367(9) Uani 1 1 d . . .
H6 H 0.7369 0.8185 0.5930 0.044 Uiso 1 1 calc R U .
C7 C 0.6663(2) 0.7092(3) 0.5216(2) 0.0296(9) Uani 1 1 d . . .
H7 H 0.6414 0.7443 0.4675 0.036 Uiso 1 1 calc R U .
C8 C 0.5921(2) 0.5603(3) 0.4503(2) 0.0245(8) Uani 1 1 d . . .
H8 H 0.5672 0.5916 0.3943 0.029 Uiso 1 1 calc R U .
N2 N 0.52552(17) 0.4084(2) 0.38473(19) 0.0224(6) Uani 1 1 d . . .
C9 C 0.6102(2) 0.4213(3) 0.5449(2) 0.0262(8) Uani 1 1 d . . .
C10 C 0.5755(2) 0.4635(3) 0.4579(2) 0.0235(8) Uani 1 1 d . . .
C11 C 0.6815(2) 0.5604(3) 0.6081(2) 0.0266(8) Uani 1 1 d . . .
C12 C 0.6452(2) 0.6111(3) 0.5249(2) 0.0259(8) Uani 1 1 d . . .
C13 C 0.4422(2) 0.2701(3) 0.3194(2) 0.0271(8) Uani 1 1 d . . .
C14 C 0.4074(2) 0.1820(3) 0.3227(3) 0.0311(9) Uani 1 1 d . . .
H14 H 0.4253 0.1471 0.3769 0.037 Uiso 1 1 calc R U .
C15 C 0.3456(2) 0.1456(3) 0.2452(3) 0.0371(10) Uani 1 1 d . . .
H15 H 0.3212 0.0849 0.2456 0.045 Uiso 1 1 calc R U .
C16 C 0.3200(2) 0.1981(3) 0.1676(3) 0.0341(9) Uani 1 1 d . . .
H16 H 0.2762 0.1753 0.1148 0.041 Uiso 1 1 calc R U .
C17 C 0.3587(2) 0.2848(3) 0.1675(2) 0.0293(8) Uani 1 1 d . . .
H17 H 0.3417 0.3205 0.1137 0.035 Uiso 1 1 calc R U .
N3 N 0.41961(17) 0.3192(2) 0.24167(19) 0.0244(7) Uani 1 1 d . . .
C18 C 0.5806(2) 0.5294(3) 0.2634(2) 0.0243(8) Uani 1 1 d . . .
C19 C 0.5000 0.8239(6) 0.2500 0.092(4) Uani 1 2 d S T P
C20 C 0.5000 0.9284(6) 0.2500 0.127(6) Uani 1 2 d S T P
H20 H 0.4750 0.9519 0.1886 0.191 Uiso 0.5 1 calc R U P
H20A H 0.5565 0.9519 0.2799 0.191 Uiso 0.5 1 calc R U P
H20B H 0.4684 0.9519 0.2815 0.191 Uiso 0.5 1 calc R U P
F1 F 0.6102(2) 0.9386(2) 0.5108(3) 0.0811(11) Uani 1 1 d . . .
F2 F 0.69354(18) 1.1447(2) 0.5284(2) 0.0803(11) Uani 1 1 d . . .
F3 F 0.57722(15) 1.07848(18) 0.43507(16) 0.0487(7) Uani 1 1 d . . .
F4 F 0.7296(2) 1.0040(2) 0.6066(2) 0.0878(12) Uani 1 1 d . . .
F5 F 0.6112(3) 1.0794(3) 0.5814(2) 0.0963(14) Uani 1 1 d . . .
F6 F 0.6944(2) 1.0040(3) 0.4603(2) 0.0777(10) Uani 1 1 d . . .
Ru1 Ru 0.5000 0.43236(3) 0.2500 0.02193(15) Uani 1 2 d S T P
P1 P 0.65304(7) 1.04114(8) 0.52106(7) 0.0358(3) Uani 1 1 d . . .
O1 O 0.62764(16) 0.58672(19) 0.27093(17) 0.0327(6) Uani 1 1 d . . .
N4 N 0.5000 0.7426(6) 0.2500 0.130(4) Uani 1 2 d S T P

loop_
_atom_site_aniso_label
_atom_site_aniso_U_11
_atom_site_aniso_U_22
_atom_site_aniso_U_33
_atom_site_aniso_U_23
_atom_site_aniso_U_13
_atom_site_aniso_U_12
C1 0.0173(17) 0.033(2) 0.0249(19) 0.0006(16) 0.0097(15) 0.0056(15)
C2 0.0266(19) 0.034(2) 0.028(2) 0.0056(17) 0.0127(17) 0.0094(17)
C3 0.0262(19) 0.039(2) 0.0201(18) 0.0099(16) 0.0089(16) 0.0125(17)
N1 0.0236(16) 0.0426(19) 0.0183(16) 0.0003(14) 0.0064(14) 0.0090(14)
C4 0.030(2) 0.048(3) 0.0223(19) -0.0036(18) 0.0063(17) 0.0122(19)
C5 0.033(2) 0.044(3) 0.026(2) -0.0139(18) 0.0048(18) 0.0059(19)
C6 0.035(2) 0.039(2) 0.034(2) -0.0094(19) 0.0133(19) 0.0030(19)
C7 0.027(2) 0.036(2) 0.0237(19) -0.0023(16) 0.0079(17) 0.0102(17)
C8 0.0205(18) 0.035(2) 0.0167(17) -0.0002(15) 0.0067(15) 0.0062(16)
N2 0.0141(14) 0.0317(17) 0.0200(15) 0.0033(12) 0.0059(12) 0.0059(12)
C9 0.0195(18) 0.038(2) 0.0207(18) 0.0047(16) 0.0084(15) 0.0101(16)
C10 0.0158(17) 0.037(2) 0.0169(17) 0.0006(15) 0.0065(14) 0.0080(15)
C11 0.0204(18) 0.040(2) 0.0202(18) -0.0014(16) 0.0090(15) 0.0096(16)
C12 0.0198(18) 0.037(2) 0.0222(19) -0.0050(16) 0.0099(16) 0.0078(16)
C13 0.0188(18) 0.034(2) 0.0268(19) 0.0027(16) 0.0082(16) 0.0052(16)
C14 0.0226(19) 0.036(2) 0.033(2) 0.0060(17) 0.0093(17) 0.0042(17)
C15 0.030(2) 0.032(2) 0.047(3) 0.0024(19) 0.015(2) -0.0022(17)
C16 0.0225(19) 0.041(2) 0.038(2) -0.0062(19) 0.0124(18) -0.0047(17)
C17 0.0183(18) 0.041(2) 0.0262(19) -0.0006(17) 0.0072(16) 0.0009(17)
N3 0.0157(14) 0.0320(17) 0.0244(16) 0.0018(13) 0.0075(13) 0.0030(13)
C18 0.0237(19) 0.033(2) 0.0131(17) -0.0044(15) 0.0053(15) 0.0042(17)
C19 0.043(5) 0.044(5) 0.152(10) 0.000 0.006(5) 0.000
C20 0.137(10) 0.031(4) 0.127(10) 0.000 -0.027(8) 0.000
F1 0.078(2) 0.0526(19) 0.102(3) 0.0261(18) 0.029(2) 0.0001(16)
F2 0.0492(18) 0.0549(18) 0.100(3) -0.0075(18) -0.0038(17) -0.0069(15)
F3 0.0438(15) 0.0463(15) 0.0383(14) 0.0027(11) 0.0004(12) 0.0105(12)
F4 0.088(2) 0.081(2) 0.0498(18) -0.0036(16) -0.0137(17) 0.044(2)
F5 0.132(3) 0.117(3) 0.063(2) 0.029(2) 0.064(2) 0.066(3)
F6 0.074(2) 0.091(2) 0.083(2) 0.0061(19) 0.0483(18) 0.0378(19)
Ru1 0.0160(2) 0.0301(3) 0.0171(2) 0.000 0.00456(17) 0.000
P1 0.0341(6) 0.0381(6) 0.0301(6) 0.0030(5) 0.0086(5) 0.0074(5)
O1 0.0300(14) 0.0397(16) 0.0297(14) -0.0077(12) 0.0138(12) -0.0118(13)
N4 0.053(5) 0.050(5) 0.262(13) 0.000 0.043(6) 0.000

loop_
_atom_type_symbol
_atom_type_description
_atom_type_scat_dispersion_real
_atom_type_scat_dispersion_imag
_atom_type_scat_source
C C 0.0033 0.0016 'International Tables Vol C Tables 4.2.6.8 and 6.1.1.4'
H H 0.0000 0.0000 'International Tables Vol C Tables 4.2.6.8 and 6.1.1.4'
N N 0.0061 0.0033 'International Tables Vol C Tables 4.2.6.8 and 6.1.1.4'
O O 0.0106 0.0060 'International Tables Vol C Tables 4.2.6.8 and 6.1.1.4'
F F 0.0171 0.0103 'International Tables Vol C Tables 4.2.6.8 and 6.1.1.4'
P P 0.1023 0.0942 'International Tables Vol C Tables 4.2.6.8 and 6.1.1.4'
Ru Ru -1.2594 0.8363 'International Tables Vol C Tables 4.2.6.8 and 6.1.1.4'

loop_
_geom_angle_atom_site_label_1
_geom_angle_atom_site_label_2
_geom_angle_atom_site_label_3
_geom_angle
_geom_angle_site_symmetry_1
_geom_angle_site_symmetry_3
N2 C1 C2 122.8(3) . .
N2 C1 C13 116.1(3) . .
C2 C1 C13 121.0(3) . .
C3 C2 C1 119.7(4) . .
C2 C3 C9 120.0(3) . .
C11 N1 C9 118.4(3) . .
C5 C4 C11 119.9(4) . .
C4 C5 C6 121.2(4) . .
C7 C6 C5 120.9(4) . .
C6 C7 C12 120.0(4) . .
C10 C8 C12 120.0(3) . .
C1 N2 C10 118.6(3) . .
C1 N2 Ru1 112.6(2) . .
C10 N2 Ru1 127.5(2) . .
N1 C9 C3 118.8(3) . .
N1 C9 C10 122.9(4) . .
C3 C9 C10 118.2(3) . .
C8 C10 N2 122.1(3) . .
C8 C10 C9 117.8(3) . .
N2 C10 C9 120.1(3) . .
N1 C11 C4 118.4(3) . .
N1 C11 C12 122.7(3) . .
C4 C11 C12 118.9(4) . .
C8 C12 C7 123.0(3) . .
C8 C12 C11 117.9(4) . .
C7 C12 C11 119.1(3) . .
N3 C13 C14 121.5(3) . .
N3 C13 C1 114.7(3) . .
C14 C13 C1 123.7(3) . .
C13 C14 C15 118.7(4) . .
C16 C15 C14 119.5(4) . .
C15 C16 C17 119.3(4) . .
N3 C17 C16 121.3(4) . .
C17 N3 C13 119.5(3) . .
C17 N3 Ru1 126.7(3) . .
C13 N3 Ru1 113.1(2) . .
O1 C18 Ru1 179.6(4) . .
N4 C19 C20 180.0 . .
C18 Ru1 C18 91.2(2) . 2_655
C18 Ru1 N3 92.72(13) . 2_655
C18 Ru1 N3 175.46(13) 2_655 2_655
C18 Ru1 N3 175.46(13) . .
C18 Ru1 N3 92.72(13) 2_655 .
N3 Ru1 N3 83.41(16) 2_655 .
C18 Ru1 N2 100.07(13) . .
C18 Ru1 N2 92.55(12) 2_655 .
N3 Ru1 N2 88.92(11) 2_655 .
N3 Ru1 N2 77.56(11) . .
C18 Ru1 N2 92.55(12) . 2_655
C18 Ru1 N2 100.07(13) 2_655 2_655
N3 Ru1 N2 77.56(11) 2_655 2_655
N3 Ru1 N2 88.92(11) . 2_655
N2 Ru1 N2 161.95(16) . 2_655
F6 P1 F5 179.4(2) . .
F6 P1 F3 89.43(17) . .
F5 P1 F3 90.11(18) . .
F6 P1 F4 89.99(19) . .
F5 P1 F4 90.5(2) . .
F3 P1 F4 179.3(2) . .
F6 P1 F2 90.9(2) . .
F5 P1 F2 88.7(2) . .
F3 P1 F2 88.05(15) . .
F4 P1 F2 91.63(19) . .
F6 P1 F1 88.9(2) . .
F5 P1 F1 91.5(2) . .
F3 P1 F1 90.13(17) . .
F4 P1 F1 90.20(19) . .
F2 P1 F1 178.17(19) . .

loop_
_geom_bond_atom_site_label_1
_geom_bond_atom_site_label_2
_geom_bond_distance
_geom_bond_site_symmetry_2
C1 N2 1.337(5) .
C1 C2 1.413(5) .
C1 C13 1.479(5) .
C2 C3 1.346(5) .
C3 C9 1.419(5) .
N1 C11 1.340(5) .
N1 C9 1.344(5) .
C4 C5 1.349(6) .
C4 C11 1.432(5) .
C5 C6 1.420(6) .
C6 C7 1.361(5) .
C7 C12 1.419(5) .
C8 C10 1.391(5) .
C8 C12 1.391(5) .
N2 C10 1.393(5) .
N2 Ru1 2.112(3) .
C9 C10 1.433(5) .
C11 C12 1.437(5) .
C13 N3 1.360(5) .
C13 C14 1.383(5) .
C14 C15 1.390(6) .
C15 C16 1.377(6) .
C16 C17 1.389(5) .
C17 N3 1.342(5) .
N3 Ru1 2.099(3) .
C18 O1 1.130(4) .
C18 Ru1 1.921(4) .
C19 N4 1.127(10) .
C19 C20 1.446(11) .
F1 P1 1.591(3) .
F2 P1 1.590(3) .
F3 P1 1.585(3) .
F4 P1 1.587(3) .
F5 P1 1.583(3) .
F6 P1 1.577(3) .
Ru1 C18 1.921(4) 2_655
Ru1 N3 2.099(3) 2_655
Ru1 N2 2.112(3) 2_655

loop_
_geom_torsion_atom_site_label_1
_geom_torsion_atom_site_label_2
_geom_torsion_atom_site_label_3
_geom_torsion_atom_site_label_4
_geom_torsion
N2 C1 C2 C3 -1.6(5)
C13 C1 C2 C3 179.5(3)
C1 C2 C3 C9 4.8(5)
C11 C4 C5 C6 1.5(6)
C4 C5 C6 C7 -0.6(6)
C5 C6 C7 C12 -1.3(6)
C2 C1 N2 C10 -5.2(5)
C13 C1 N2 C10 173.7(3)
C2 C1 N2 Ru1 162.8(3)
C13 C1 N2 Ru1 -18.3(4)
C11 N1 C9 C3 -176.5(3)
C11 N1 C9 C10 2.1(5)
C2 C3 C9 N1 177.3(3)
C2 C3 C9 C10 -1.3(5)
C12 C8 C10 N2 -177.3(3)
C12 C8 C10 C9 4.2(5)
C1 N2 C10 C8 -169.9(3)
Ru1 N2 C10 C8 24.2(5)
C1 N2 C10 C9 8.6(5)
Ru1 N2 C10 C9 -157.3(2)
N1 C9 C10 C8 -5.5(5)
C3 C9 C10 C8 173.1(3)
N1 C9 C10 N2 176.0(3)
C3 C9 C10 N2 -5.5(5)
C9 N1 C11 C4 -178.3(3)
C9 N1 C11 C12 2.6(5)
C5 C4 C11 N1 -179.7(4)
C5 C4 C11 C12 -0.5(5)
C10 C8 C12 C7 178.6(3)
C10 C8 C12 C11 0.1(5)
C6 C7 C12 C8 -176.3(4)
C6 C7 C12 C11 2.2(5)
N1 C11 C12 C8 -3.7(5)
C4 C11 C12 C8 177.3(3)
N1 C11 C12 C7 177.8(3)
C4 C11 C12 C7 -1.3(5)
N2 C1 C13 N3 1.2(5)
C2 C1 C13 N3 -179.9(3)
N2 C1 C13 C14 -175.4(3)
C2 C1 C13 C14 3.5(5)
N3 C13 C14 C15 -2.7(6)
C1 C13 C14 C15 173.6(3)
C13 C14 C15 C16 -0.8(6)
C14 C15 C16 C17 2.6(6)
C15 C16 C17 N3 -1.1(6)
C16 C17 N3 C13 -2.3(5)
C16 C17 N3 Ru1 167.2(3)
C14 C13 N3 C17 4.2(5)
C1 C13 N3 C17 -172.4(3)
C14 C13 N3 Ru1 -166.6(3)
C1 C13 N3 Ru1 16.8(4)
